data_7711873
loop_
_publ_author_name
'Monika, ?'
'Sarkar, Aniruddha'
'Karmodak, Naiwrit'
'Dhar, Basab Bijayi'
'Adhikari, Sanjay'

_publ_section_title
;
 Bio-inspired Cu(II) amido-quinoline complexes as catalysts for aromatic
 C-H bond hydroxylation.
;
_journal_issue 3
_journal_name_full 'Dalton transactions (Cambridge, England : 2003)'
_journal_page_first 540
_journal_page_last 545
_journal_paper_doi 10.1039/d2dt03242b
_journal_volume 52
_journal_year 2023
_chemical_formula_moiety 'C21 H15 Cu N5 O2, H2 O'
_chemical_formula_sum 'C21 H17 Cu N5 O3'
_chemical_formula_weight 450.93
_space_group_crystal_system triclinic
_space_group_IT_number 2
_space_group_name_Hall '-P 1'
_space_group_name_H-M_alt 'P -1'
_atom_sites_solution_hydrogens mixed
_atom_sites_solution_primary direct
_audit_creation_date 2022-03-29
_audit_creation_method
;
Olex2 1.2-alpha
(compiled 2017.03.28 svn.r3405 for OlexSys, GUI svn.r5337)
;
_audit_update_record
;
2022-07-05 deposited with the CCDC.	2022-12-05 downloaded from the CCDC.
;
_cell_angle_alpha 91.6400(10)
_cell_angle_beta 90.9330(10)
_cell_angle_gamma 95.7430(10)
_cell_formula_units_Z 4
_cell_length_a 7.2592(2)
_cell_length_b 13.9102(4)
_cell_length_c 17.9303(5)
_cell_measurement_reflns_used 7343
_cell_measurement_temperature 297(2)
_cell_measurement_theta_max 0.894
_cell_measurement_theta_min 0.799
_cell_volume 1800.39(9)
_computing_molecular_graphics 'Olex2 (Dolomanov et al., 2009)'
_computing_publication_material 'Olex2 (Dolomanov et al., 2009)'
_computing_structure_refinement 'XL (Sheldrick, 2008)'
_computing_structure_solution 'SIR2004 (Burla et al., 2007)'
_diffrn_ambient_temperature 297.12
_diffrn_measured_fraction_theta_full 0.993
_diffrn_measured_fraction_theta_max 0.993
_diffrn_measurement_device_type 'Bruker PHOTON100 CMOS'
_diffrn_measurement_method '\f and \w scans'
_diffrn_radiation_type MoK\a
_diffrn_radiation_wavelength 0.71073
_diffrn_reflns_av_R_equivalents 0.0267
_diffrn_reflns_av_unetI/netI 0.0171
_diffrn_reflns_Laue_measured_fraction_full 0.993
_diffrn_reflns_Laue_measured_fraction_max 0.993
_diffrn_reflns_limit_h_max 9
_diffrn_reflns_limit_h_min -9
_diffrn_reflns_limit_k_max 17
_diffrn_reflns_limit_k_min -17
_diffrn_reflns_limit_l_max 22
_diffrn_reflns_limit_l_min -22
_diffrn_reflns_number 46050
_diffrn_reflns_point_group_measured_fraction_full 0.993
_diffrn_reflns_point_group_measured_fraction_max 0.993
_diffrn_reflns_theta_full 25.242
_diffrn_reflns_theta_max 26.426
_diffrn_reflns_theta_min 1.136
_exptl_absorpt_coefficient_mu 1.250
_exptl_absorpt_correction_T_max 0.894
_exptl_absorpt_correction_T_min 0.799
_exptl_absorpt_correction_type multi-scan
_exptl_absorpt_process_details SADABS
_exptl_crystal_density_diffrn 1.664
_exptl_crystal_description block
_exptl_crystal_F_000 924
_exptl_crystal_size_max 0.21
_exptl_crystal_size_mid 0.15
_exptl_crystal_size_min 0.09
_refine_diff_density_max 0.300
_refine_diff_density_min -0.368
_refine_diff_density_rms 0.052
_refine_ls_extinction_method none
_refine_ls_goodness_of_fit_ref 1.061
_refine_ls_hydrogen_treatment constr
_refine_ls_matrix_type full
_refine_ls_number_parameters 549
_refine_ls_number_reflns 7343
_refine_ls_number_restraints 0
_refine_ls_restrained_S_all 1.061
_refine_ls_R_factor_all 0.0354
_refine_ls_R_factor_gt 0.0315
_refine_ls_shift/su_max 0.002
_refine_ls_shift/su_mean 0.000
_refine_ls_structure_factor_coef Fsqd
_refine_ls_weighting_details 'w=1/[\s^2^(Fo^2^)+(0.0290P)^2^+2.0144P] where P=(Fo^2^+2Fc^2^)/3'
_refine_ls_weighting_scheme calc
_refine_ls_wR_factor_gt 0.0802
_refine_ls_wR_factor_ref 0.0828
_reflns_Friedel_coverage 0.000
_reflns_number_gt 6680
_reflns_number_total 7343
_reflns_threshold_expression 'I > 2\s(I)'
_cod_data_source_file d2dt03242b2.cif
_cod_data_source_block cu-l7
_cod_depositor_comments
;
The following automatic conversions were performed:

data item '_exptl_absorpt_correction_type' value 'Multi-Scan' was
changed to 'multi-scan' in accordance with the
/home/data/users/saulius/crontab/automatic-downloads/rss-feeds/RSC/lib/dictionaries/cif_core.dic
dictionary named 'cif_core.dic' version 2.4.2 last updated on
2011-04-26.

Automatic conversion script
Id: cif_fix_values 7556 2019-12-06 15:28:31Z antanas 

 Adding full bibliography for 7711871--7711873.cif.

2025-01-11
Z value and formula fixed to values more according to usual
chemical conventions.                 miguel
;
_cod_original_formula_sum 'C42 H34 Cu2 N10 O6'
_cod_original_formula_weight 901.87
_cod_original_formula_moiety '2(C21 H15 Cu N5 O2), 2(H2 O)'
_cod_original_formula_units_Z 2
_cod_database_code 7711873
_shelx_shelxl_version_number 2018/3
_shelx_space_group_comment
;
The symmetry employed for this shelxl refinement is uniquely defined
by the following loop, which should always be used as a source of
symmetry information in preference to the above space-group names.
They are only intended as comments.
;
_olex2_refinement_description
;
1. Fixed Uiso
 At 1.2 times of:
  All C(H) groups
 At 1.5 times of:
  All C(H,H,H) groups, All O(H,H) groups
2.a Free rotating group:
 O6(H6A,H6B), O5(H5A,H5B)
2.b Aromatic/amide H refined with riding coordinates:
 C40(H40), C4(H4), C7(H7), C2(H2), C8(H8), C38(H38), C20(H20), C41(H41),
 C42(H42), C6(H6), C36(H36), C37(H37), C3(H3), C14(H14), C15(H15), C16(H16),
 C19(H19), C18(H18), C29(H29), C23(H23), C27(H27), C28(H28), C25(H25), C24(H24)
2.c Idealised Me refined as rotating group:
 C33(H33A,H33B,H33C), C11(H11A,H11B,H11C)
;
_olex2_submission_special_instructions 'No special instructions were received'

loop_
_space_group_symop_operation_xyz
'x, y, z'
'-x, -y, -z'

loop_
_atom_site_label
_atom_site_type_symbol
_atom_site_fract_x
_atom_site_fract_y
_atom_site_fract_z
_atom_site_U_iso_or_equiv
_atom_site_adp_type
_atom_site_occupancy
_atom_site_site_symmetry_order
_atom_site_calc_flag
_atom_site_refinement_flags_posn
_atom_site_refinement_flags_adp
_atom_site_refinement_flags_occupancy
_atom_site_disorder_assembly
_atom_site_disorder_group
Cu1 Cu 0.82923(4) 0.17989(2) 0.50354(2) 0.02944(8) Uani 1 1 d . . . . .
Cu2 Cu 0.33666(4) 0.66555(2) 0.97581(2) 0.02993(8) Uani 1 1 d . . . . .
N2 N 0.7191(3) 0.07746(13) 0.43339(10) 0.0304(4) Uani 1 1 d . . . . .
O1 O 0.9409(3) 0.01970(13) 0.68274(11) 0.0527(5) Uani 1 1 d . . . . .
O2 O 0.9010(3) 0.33575(13) 0.70003(10) 0.0524(5) Uani 1 1 d . . . . .
N9 N 0.3563(3) 0.55416(13) 0.91105(10) 0.0311(4) Uani 1 1 d . . . . .
O3 O 0.4880(3) 0.80490(14) 0.78700(11) 0.0559(5) Uani 1 1 d . . . . .
N3 N 0.8574(3) 0.29185(13) 0.43678(10) 0.0320(4) Uani 1 1 d . . . . .
N1 N 0.8470(3) 0.07657(13) 0.57125(10) 0.0295(4) Uani 1 1 d . . . . .
N6 N 0.3502(3) 0.75195(13) 0.89425(11) 0.0342(4) Uani 1 1 d . . . . .
N8 N 0.2327(3) 0.56896(13) 1.04777(10) 0.0303(4) Uani 1 1 d . . . . .
N10 N 0.4746(3) 0.64533(14) 0.80907(11) 0.0356(4) Uani 1 1 d . . . . .
N4 N 0.8382(3) 0.27799(13) 0.58084(10) 0.0317(4) Uani 1 1 d . . . . .
N5 N 0.9533(3) 0.18111(14) 0.67335(10) 0.0332(4) Uani 1 1 d . . . . .
O4 O 0.4095(3) 0.48427(14) 0.79754(11) 0.0603(6) Uani 1 1 d . . . . .
N7 N 0.3522(3) 0.78795(13) 1.03793(11) 0.0340(4) Uani 1 1 d . . . . .
C9 C 0.7172(3) -0.01165(15) 0.46428(13) 0.0295(4) Uani 1 1 d . . . . .
C5 C 0.6442(3) -0.09612(16) 0.42401(14) 0.0346(5) Uani 1 1 d . . . . .
C39 C 0.1547(3) 0.39640(16) 1.05793(13) 0.0332(5) Uani 1 1 d . . . . .
C35 C 0.2903(3) 0.46684(16) 0.94302(13) 0.0312(5) Uani 1 1 d . . . . .
C1 C 0.7881(3) -0.01427(15) 0.53882(13) 0.0297(4) Uani 1 1 d . . . . .
C43 C 0.2268(3) 0.47703(15) 1.01752(12) 0.0285(4) Uani 1 1 d . . . . .
O6 O 0.8801(4) 0.8478(2) 0.76723(18) 0.0815(8) Uani 1 1 d . . . . .
H6A H 0.896499 0.904273 0.749966 0.122 Uiso 1 1 d G . . . .
H6B H 0.763394 0.836885 0.771087 0.122 Uiso 1 1 d G . . . .
C34 C 0.4096(3) 0.55531(16) 0.83903(13) 0.0345(5) Uani 1 1 d . . . . .
C10 C 0.9117(3) 0.08652(16) 0.64230(13) 0.0330(5) Uani 1 1 d . . . . .
C40 C 0.0898(4) 0.41347(18) 1.13020(14) 0.0400(5) Uani 1 1 d . . . . .
H40 H 0.044074 0.361805 1.158604 0.048 Uiso 1 1 calc R . . . .
C4 C 0.6457(4) -0.18610(17) 0.45792(16) 0.0434(6) Uani 1 1 d . . . . .
H4 H 0.599060 -0.242825 0.432568 0.052 Uiso 1 1 calc R . . . .
C13 C 0.7958(3) 0.36697(15) 0.55345(13) 0.0312(5) Uani 1 1 d . . . . .
C7 C 0.5679(4) 0.00403(19) 0.32366(14) 0.0420(6) Uani 1 1 d . . . . .
H7 H 0.516629 0.011743 0.276596 0.050 Uiso 1 1 calc R . . . .
O5 O 0.5166(4) 0.31084(16) 0.73718(16) 0.0758(7) Uani 1 1 d . . . . .
H5A H 0.478749 0.363223 0.753490 0.114 Uiso 1 1 d G . . . .
H5B H 0.628128 0.326566 0.725220 0.114 Uiso 1 1 d G . . . .
C2 C 0.7870(4) -0.10500(17) 0.56946(15) 0.0402(5) Uani 1 1 d . . . . .
H2 H 0.833482 -0.110354 0.617636 0.048 Uiso 1 1 calc R . . . .
C12 C 0.8933(3) 0.27033(16) 0.65189(13) 0.0330(5) Uani 1 1 d . . . . .
C21 C 0.8137(3) 0.37318(15) 0.47459(13) 0.0305(5) Uani 1 1 d . . . . .
C32 C 0.4367(3) 0.73929(17) 0.82958(13) 0.0362(5) Uani 1 1 d . . . . .
C8 C 0.6443(3) 0.08433(17) 0.36633(13) 0.0368(5) Uani 1 1 d . . . . .
H8 H 0.642381 0.145351 0.346617 0.044 Uiso 1 1 calc R . . . .
C38 C 0.1483(4) 0.30312(17) 1.02421(15) 0.0425(6) Uani 1 1 d . . . . .
H38 H 0.103004 0.248971 1.050018 0.051 Uiso 1 1 calc R . . . .
C20 C 0.8945(3) 0.29649(18) 0.36477(13) 0.0380(5) Uani 1 1 d . . . . .
H20 H 0.928631 0.241850 0.339568 0.046 Uiso 1 1 calc R . . . .
C41 C 0.0939(4) 0.50527(19) 1.15848(14) 0.0440(6) Uani 1 1 d . . . . .
H41 H 0.049664 0.517228 1.205889 0.053 Uiso 1 1 calc R . . . .
C30 C 0.3106(3) 0.86240(16) 0.99461(14) 0.0340(5) Uani 1 1 d . . . . .
C17 C 0.7946(3) 0.46044(16) 0.43782(14) 0.0357(5) Uani 1 1 d . . . . .
C31 C 0.3071(3) 0.84471(16) 0.91624(14) 0.0338(5) Uani 1 1 d . . . . .
C42 C 0.1661(3) 0.58168(18) 1.11488(13) 0.0378(5) Uani 1 1 d . . . . .
H42 H 0.166939 0.644461 1.134261 0.045 Uiso 1 1 calc R . . . .
C6 C 0.5696(3) -0.08546(18) 0.35197(14) 0.0406(6) Uani 1 1 d . . . . .
H6 H 0.521474 -0.139674 0.323829 0.049 Uiso 1 1 calc R . . . .
C36 C 0.2806(4) 0.37385(18) 0.91271(16) 0.0451(6) Uani 1 1 d . . . . .
H36 H 0.321862 0.364007 0.864531 0.054 Uiso 1 1 calc R . . . .
C37 C 0.2094(4) 0.29386(18) 0.95336(16) 0.0491(7) Uani 1 1 d . . . . .
H37 H 0.203953 0.232483 0.930963 0.059 Uiso 1 1 calc R . . . .
C3 C 0.7168(4) -0.18849(17) 0.52871(17) 0.0471(6) Uani 1 1 d . . . . .
H3 H 0.718682 -0.248055 0.550831 0.057 Uiso 1 1 calc R . . . .
C14 C 0.7429(3) 0.44638(17) 0.59185(15) 0.0388(5) Uani 1 1 d . . . . .
H14 H 0.724315 0.443746 0.642975 0.047 Uiso 1 1 calc R . . . .
C15 C 0.7164(4) 0.53208(17) 0.55412(16) 0.0438(6) Uani 1 1 d . . . . .
H15 H 0.678243 0.584397 0.581094 0.053 Uiso 1 1 calc R . . . .
C16 C 0.7448(4) 0.54035(17) 0.48018(16) 0.0434(6) Uani 1 1 d . . . . .
H16 H 0.731598 0.598534 0.457370 0.052 Uiso 1 1 calc R . . . .
C33 C 0.5743(4) 0.6378(2) 0.73845(14) 0.0464(6) Uani 1 1 d . . . . .
H33A H 0.605150 0.572763 0.730789 0.070 Uiso 1 1 calc GR . . . .
H33B H 0.685682 0.681298 0.740767 0.070 Uiso 1 1 calc GR . . . .
H33C H 0.496882 0.654379 0.697834 0.070 Uiso 1 1 calc GR . . . .
C26 C 0.2753(4) 0.95296(17) 1.02626(16) 0.0432(6) Uani 1 1 d . . . . .
C19 C 0.8837(4) 0.3814(2) 0.32568(15) 0.0463(6) Uani 1 1 d . . . . .
H19 H 0.912236 0.382870 0.275323 0.056 Uiso 1 1 calc R . . . .
C18 C 0.8317(4) 0.46150(19) 0.36097(15) 0.0450(6) Uani 1 1 d . . . . .
H18 H 0.820439 0.517175 0.334456 0.054 Uiso 1 1 calc R . . . .
C11 C 1.0570(4) 0.1867(2) 0.74477(14) 0.0438(6) Uani 1 1 d . . . . .
H11A H 0.972004 0.187839 0.785188 0.066 Uiso 1 1 calc GR . . . .
H11B H 1.141161 0.244561 0.747232 0.066 Uiso 1 1 calc GR . . . .
H11C H 1.125387 0.131398 0.748522 0.066 Uiso 1 1 calc GR . . . .
C29 C 0.3728(4) 0.80394(19) 1.11121(14) 0.0425(6) Uani 1 1 d . . . . .
H29 H 0.409782 0.754826 1.140362 0.051 Uiso 1 1 calc R . . . .
C23 C 0.2561(4) 0.91684(19) 0.87161(16) 0.0451(6) Uani 1 1 d . . . . .
H23 H 0.248588 0.906868 0.820098 0.054 Uiso 1 1 calc R . . . .
C27 C 0.2905(4) 0.9650(2) 1.10421(18) 0.0542(7) Uani 1 1 d . . . . .
H27 H 0.266267 1.023094 1.127205 0.065 Uiso 1 1 calc R . . . .
C28 C 0.3410(4) 0.8914(2) 1.14599(17) 0.0525(7) Uani 1 1 d . . . . .
H28 H 0.354142 0.899509 1.197528 0.063 Uiso 1 1 calc R . . . .
C25 C 0.2259(4) 1.0245(2) 0.9777(2) 0.0576(8) Uani 1 1 d . . . . .
H25 H 0.200746 1.084575 0.996774 0.069 Uiso 1 1 calc R . . . .
C24 C 0.2153(4) 1.0057(2) 0.90368(19) 0.0564(8) Uani 1 1 d . . . . .
H24 H 0.179744 1.053175 0.872504 0.068 Uiso 1 1 calc R . . . .

loop_
_atom_site_aniso_label
_atom_site_aniso_U_11
_atom_site_aniso_U_22
_atom_site_aniso_U_33
_atom_site_aniso_U_23
_atom_site_aniso_U_13
_atom_site_aniso_U_12
Cu1 0.04095(16) 0.02028(13) 0.02680(14) -0.00064(10) 0.00182(11) 0.00181(10)
Cu2 0.03831(16) 0.02183(13) 0.02933(15) 0.00037(10) 0.00038(11) 0.00164(10)
N2 0.0345(10) 0.0255(9) 0.0311(10) -0.0022(7) 0.0016(7) 0.0032(7)
O1 0.0765(14) 0.0365(10) 0.0439(11) 0.0110(8) -0.0154(9) 0.0001(9)
O2 0.0792(14) 0.0407(10) 0.0376(10) -0.0136(8) -0.0113(9) 0.0138(9)
N9 0.0366(10) 0.0251(9) 0.0315(10) 0.0005(7) 0.0012(8) 0.0029(7)
O3 0.0740(14) 0.0401(10) 0.0562(12) 0.0170(9) 0.0267(10) 0.0101(9)
N3 0.0376(10) 0.0258(9) 0.0320(10) 0.0021(7) 0.0021(8) 0.0003(8)
N1 0.0357(10) 0.0223(9) 0.0303(9) -0.0001(7) 0.0029(7) 0.0027(7)
N6 0.0438(11) 0.0257(9) 0.0335(10) 0.0038(8) 0.0029(8) 0.0033(8)
N8 0.0318(9) 0.0261(9) 0.0324(10) 0.0005(7) -0.0017(7) 0.0009(7)
N10 0.0423(11) 0.0332(10) 0.0314(10) 0.0010(8) 0.0074(8) 0.0023(8)
N4 0.0424(11) 0.0229(9) 0.0299(10) -0.0011(7) 0.0022(8) 0.0041(8)
N5 0.0392(10) 0.0328(10) 0.0271(9) -0.0008(8) -0.0020(8) 0.0022(8)
O4 0.1027(17) 0.0343(10) 0.0434(11) -0.0058(8) 0.0224(11) 0.0036(10)
N7 0.0377(10) 0.0258(9) 0.0375(11) -0.0017(8) 0.0006(8) -0.0010(8)
C9 0.0275(10) 0.0237(10) 0.0375(12) -0.0018(9) 0.0050(9) 0.0038(8)
C5 0.0325(11) 0.0271(11) 0.0440(13) -0.0059(9) 0.0046(10) 0.0038(9)
C39 0.0311(11) 0.0298(11) 0.0389(12) 0.0055(9) -0.0028(9) 0.0025(9)
C35 0.0312(11) 0.0271(11) 0.0357(12) 0.0011(9) 0.0000(9) 0.0056(8)
C1 0.0312(11) 0.0222(10) 0.0360(12) 0.0001(9) 0.0050(9) 0.0037(8)
C43 0.0265(10) 0.0261(10) 0.0331(11) 0.0025(8) -0.0041(8) 0.0038(8)
O6 0.0771(17) 0.0701(17) 0.094(2) 0.0187(15) -0.0077(15) -0.0125(13)
C34 0.0387(12) 0.0299(11) 0.0352(12) -0.0004(9) 0.0017(9) 0.0053(9)
C10 0.0329(11) 0.0309(11) 0.0351(12) 0.0038(9) 0.0039(9) 0.0021(9)
C40 0.0442(14) 0.0361(13) 0.0388(13) 0.0090(10) 0.0026(10) -0.0029(10)
C4 0.0473(14) 0.0215(11) 0.0605(17) -0.0071(11) 0.0008(12) 0.0020(10)
C13 0.0314(11) 0.0223(10) 0.0387(12) -0.0001(9) 0.0018(9) -0.0022(8)
C7 0.0467(14) 0.0410(14) 0.0368(13) -0.0057(11) -0.0040(11) 0.0002(11)
O5 0.0930(19) 0.0442(12) 0.0893(18) -0.0074(12) 0.0376(15) -0.0005(12)
C2 0.0491(14) 0.0282(12) 0.0442(14) 0.0043(10) -0.0006(11) 0.0069(10)
C12 0.0342(12) 0.0293(11) 0.0346(12) -0.0024(9) 0.0027(9) 0.0000(9)
C21 0.0295(11) 0.0233(10) 0.0378(12) 0.0008(9) 0.0003(9) -0.0017(8)
C32 0.0397(13) 0.0323(12) 0.0367(12) 0.0057(10) 0.0017(10) 0.0023(10)
C8 0.0448(13) 0.0312(12) 0.0339(12) 0.0000(9) -0.0018(10) 0.0028(10)
C38 0.0498(15) 0.0241(11) 0.0537(16) 0.0081(10) 0.0041(12) 0.0023(10)
C20 0.0429(13) 0.0374(13) 0.0328(12) 0.0007(10) 0.0036(10) -0.0015(10)
C41 0.0524(15) 0.0452(15) 0.0324(13) 0.0007(11) 0.0063(11) -0.0051(12)
C30 0.0306(11) 0.0247(11) 0.0461(13) 0.0005(9) 0.0049(9) -0.0002(8)
C17 0.0335(12) 0.0284(11) 0.0443(13) 0.0062(10) -0.0025(10) -0.0017(9)
C31 0.0324(11) 0.0260(11) 0.0427(13) 0.0046(9) 0.0042(9) 0.0003(9)
C42 0.0444(13) 0.0323(12) 0.0351(12) -0.0032(10) 0.0010(10) -0.0025(10)
C6 0.0403(13) 0.0353(13) 0.0440(14) -0.0137(11) -0.0002(10) -0.0021(10)
C36 0.0605(17) 0.0285(12) 0.0469(15) -0.0013(10) 0.0134(12) 0.0065(11)
C37 0.0675(18) 0.0217(11) 0.0583(17) -0.0015(11) 0.0103(14) 0.0054(11)
C3 0.0583(16) 0.0210(11) 0.0627(18) 0.0056(11) 0.0020(13) 0.0054(11)
C14 0.0444(13) 0.0284(12) 0.0435(14) -0.0021(10) 0.0089(11) 0.0029(10)
C15 0.0474(14) 0.0227(11) 0.0617(17) -0.0031(11) 0.0070(12) 0.0062(10)
C16 0.0440(14) 0.0241(11) 0.0623(17) 0.0079(11) -0.0015(12) 0.0032(10)
C33 0.0522(15) 0.0513(16) 0.0362(13) 0.0016(11) 0.0140(11) 0.0058(12)
C26 0.0421(13) 0.0266(12) 0.0604(17) -0.0026(11) 0.0120(12) 0.0006(10)
C19 0.0549(16) 0.0475(15) 0.0344(13) 0.0113(11) 0.0022(11) -0.0078(12)
C18 0.0507(15) 0.0361(13) 0.0469(15) 0.0144(11) -0.0041(12) -0.0045(11)
C11 0.0507(15) 0.0476(15) 0.0323(13) -0.0002(11) -0.0077(11) 0.0027(12)
C29 0.0481(14) 0.0380(13) 0.0389(13) -0.0038(10) -0.0035(11) -0.0062(11)
C23 0.0460(14) 0.0385(14) 0.0520(16) 0.0124(12) 0.0040(12) 0.0057(11)
C27 0.0635(18) 0.0328(14) 0.0641(19) -0.0151(13) 0.0166(15) -0.0039(12)
C28 0.0621(18) 0.0457(16) 0.0454(15) -0.0142(12) 0.0049(13) -0.0114(13)
C25 0.0652(19) 0.0298(13) 0.081(2) 0.0046(14) 0.0216(16) 0.0146(13)
C24 0.0614(18) 0.0376(15) 0.074(2) 0.0206(14) 0.0141(15) 0.0184(13)

loop_
_atom_type_symbol
_atom_type_description
_atom_type_scat_dispersion_real
_atom_type_scat_dispersion_imag
_atom_type_scat_source
C C 0.0033 0.0016 'International Tables Vol C Tables 4.2.6.8 and 6.1.1.4'
H H 0.0000 0.0000 'International Tables Vol C Tables 4.2.6.8 and 6.1.1.4'
Cu Cu 0.3201 1.2651 'International Tables Vol C Tables 4.2.6.8 and 6.1.1.4'
N N 0.0061 0.0033 'International Tables Vol C Tables 4.2.6.8 and 6.1.1.4'
O O 0.0106 0.0060 'International Tables Vol C Tables 4.2.6.8 and 6.1.1.4'

loop_
_geom_angle_atom_site_label_1
_geom_angle_atom_site_label_2
_geom_angle_atom_site_label_3
_geom_angle
_geom_angle_site_symmetry_1
_geom_angle_site_symmetry_3
_geom_angle_publ_flag
N2 Cu1 N3 100.69(8) . . ?
N1 Cu1 N2 84.90(8) . . ?
N1 Cu1 N3 170.11(8) . . ?
N4 Cu1 N2 157.98(8) . . ?
N4 Cu1 N3 83.61(8) . . ?
N4 Cu1 N1 94.26(8) . . ?
N9 Cu2 N8 84.42(8) . . ?
N9 Cu2 N7 171.82(8) . . ?
N6 Cu2 N9 92.66(8) . . ?
N6 Cu2 N8 160.22(8) . . ?
N6 Cu2 N7 83.53(8) . . ?
N8 Cu2 N7 101.59(8) . . ?
C9 N2 Cu1 110.89(15) . . ?
C8 N2 Cu1 129.82(16) . . ?
C8 N2 C9 119.21(19) . . ?
C35 N9 Cu2 113.23(14) . . ?
C34 N9 Cu2 126.24(15) . . ?
C34 N9 C35 120.24(19) . . ?
C21 N3 Cu1 109.57(14) . . ?
C20 N3 Cu1 130.98(16) . . ?
C20 N3 C21 119.2(2) . . ?
C1 N1 Cu1 112.74(14) . . ?
C10 N1 Cu1 125.64(15) . . ?
C10 N1 C1 121.61(18) . . ?
C32 N6 Cu2 126.23(16) . . ?
C32 N6 C31 119.63(19) . . ?
C31 N6 Cu2 111.81(15) . . ?
C43 N8 Cu2 110.78(14) . . ?
C42 N8 Cu2 130.16(16) . . ?
C42 N8 C43 118.99(19) . . ?
C34 N10 C33 114.4(2) . . ?
C32 N10 C34 130.2(2) . . ?
C32 N10 C33 114.6(2) . . ?
C13 N4 Cu1 111.85(15) . . ?
C12 N4 Cu1 126.86(15) . . ?
C12 N4 C13 121.04(19) . . ?
C10 N5 C12 130.65(19) . . ?
C10 N5 C11 114.96(19) . . ?
C12 N5 C11 113.91(19) . . ?
C30 N7 Cu2 109.56(15) . . ?
C29 N7 Cu2 131.28(17) . . ?
C29 N7 C30 118.6(2) . . ?
N2 C9 C5 120.9(2) . . ?
N2 C9 C1 116.93(19) . . ?
C5 C9 C1 122.2(2) . . ?
C4 C5 C9 118.9(2) . . ?
C4 C5 C6 123.2(2) . . ?
C6 C5 C9 117.9(2) . . ?
C40 C39 C43 117.9(2) . . ?
C40 C39 C38 123.0(2) . . ?
C38 C39 C43 119.1(2) . . ?
N9 C35 C43 114.31(19) . . ?
C36 C35 N9 129.0(2) . . ?
C36 C35 C43 116.6(2) . . ?
N1 C1 C9 114.42(18) . . ?
C2 C1 N1 129.1(2) . . ?
C2 C1 C9 116.5(2) . . ?
N8 C43 C39 121.0(2) . . ?
N8 C43 C35 117.24(19) . . ?
C39 C43 C35 121.8(2) . . ?
H6A O6 H6B 104.5 . . ?
N9 C34 N10 118.2(2) . . ?
O4 C34 N9 125.2(2) . . ?
O4 C34 N10 116.6(2) . . ?
O1 C10 N1 125.3(2) . . ?
O1 C10 N5 116.4(2) . . ?
N1 C10 N5 118.33(19) . . ?
C39 C40 H40 120.0 . . ?
C41 C40 C39 120.1(2) . . ?
C41 C40 H40 120.0 . . ?
C5 C4 H4 120.6 . . ?
C3 C4 C5 118.7(2) . . ?
C3 C4 H4 120.6 . . ?
N4 C13 C21 113.31(19) . . ?
C14 C13 N4 129.2(2) . . ?
C14 C13 C21 117.5(2) . . ?
C8 C7 H7 120.5 . . ?
C6 C7 H7 120.5 . . ?
C6 C7 C8 119.0(2) . . ?
H5A O5 H5B 104.5 . . ?
C1 C2 H2 119.6 . . ?
C1 C2 C3 120.9(2) . . ?
C3 C2 H2 119.6 . . ?
O2 C12 N4 125.2(2) . . ?
O2 C12 N5 116.9(2) . . ?
N4 C12 N5 117.81(19) . . ?
N3 C21 C13 116.73(19) . . ?
N3 C21 C17 121.8(2) . . ?
C17 C21 C13 121.5(2) . . ?
O3 C32 N6 124.8(2) . . ?
O3 C32 N10 117.4(2) . . ?
N6 C32 N10 117.8(2) . . ?
N2 C8 C7 123.0(2) . . ?
N2 C8 H8 118.5 . . ?
C7 C8 H8 118.5 . . ?
C39 C38 H38 120.6 . . ?
C37 C38 C39 118.8(2) . . ?
C37 C38 H38 120.6 . . ?
N3 C20 H20 119.1 . . ?
N3 C20 C19 121.7(2) . . ?
C19 C20 H20 119.1 . . ?
C40 C41 H41 120.6 . . ?
C40 C41 C42 118.8(2) . . ?
C42 C41 H41 120.6 . . ?
N7 C30 C31 116.6(2) . . ?
N7 C30 C26 121.7(2) . . ?
C26 C30 C31 121.7(2) . . ?
C16 C17 C21 118.5(2) . . ?
C18 C17 C21 117.0(2) . . ?
C18 C17 C16 124.5(2) . . ?
N6 C31 C30 114.3(2) . . ?
C23 C31 N6 128.0(2) . . ?
C23 C31 C30 117.6(2) . . ?
N8 C42 C41 123.3(2) . . ?
N8 C42 H42 118.4 . . ?
C41 C42 H42 118.4 . . ?
C5 C6 H6 120.0 . . ?
C7 C6 C5 120.0(2) . . ?
C7 C6 H6 120.0 . . ?
C35 C36 H36 119.4 . . ?
C35 C36 C37 121.3(2) . . ?
C37 C36 H36 119.4 . . ?
C38 C37 C36 122.3(2) . . ?
C38 C37 H37 118.8 . . ?
C36 C37 H37 118.8 . . ?
C4 C3 C2 122.8(2) . . ?
C4 C3 H3 118.6 . . ?
C2 C3 H3 118.6 . . ?
C13 C14 H14 119.8 . . ?
C13 C14 C15 120.5(2) . . ?
C15 C14 H14 119.8 . . ?
C14 C15 H15 118.9 . . ?
C16 C15 C14 122.1(2) . . ?
C16 C15 H15 118.9 . . ?
C17 C16 H16 120.2 . . ?
C15 C16 C17 119.7(2) . . ?
C15 C16 H16 120.2 . . ?
N10 C33 H33A 109.5 . . ?
N10 C33 H33B 109.5 . . ?
N10 C33 H33C 109.5 . . ?
H33A C33 H33B 109.5 . . ?
H33A C33 H33C 109.5 . . ?
H33B C33 H33C 109.5 . . ?
C27 C26 C30 117.5(2) . . ?
C27 C26 C25 124.5(3) . . ?
C25 C26 C30 118.0(3) . . ?
C20 C19 H19 119.9 . . ?
C18 C19 C20 120.2(2) . . ?
C18 C19 H19 119.9 . . ?
C17 C18 H18 120.0 . . ?
C19 C18 C17 120.0(2) . . ?
C19 C18 H18 120.0 . . ?
N5 C11 H11A 109.5 . . ?
N5 C11 H11B 109.5 . . ?
N5 C11 H11C 109.5 . . ?
H11A C11 H11B 109.5 . . ?
H11A C11 H11C 109.5 . . ?
H11B C11 H11C 109.5 . . ?
N7 C29 H29 118.7 . . ?
N7 C29 C28 122.5(3) . . ?
C28 C29 H29 118.7 . . ?
C31 C23 H23 119.9 . . ?
C31 C23 C24 120.3(3) . . ?
C24 C23 H23 119.9 . . ?
C26 C27 H27 120.1 . . ?
C28 C27 C26 119.7(3) . . ?
C28 C27 H27 120.1 . . ?
C29 C28 H28 120.1 . . ?
C27 C28 C29 119.7(3) . . ?
C27 C28 H28 120.1 . . ?
C26 C25 H25 120.1 . . ?
C24 C25 C26 119.9(3) . . ?
C24 C25 H25 120.1 . . ?
C23 C24 H24 118.8 . . ?
C25 C24 C23 122.4(3) . . ?
C25 C24 H24 118.8 . . ?

loop_
_geom_bond_atom_site_label_1
_geom_bond_atom_site_label_2
_geom_bond_distance
_geom_bond_site_symmetry_2
_geom_bond_publ_flag
Cu1 N2 1.9719(18) . ?
Cu1 N3 1.9878(18) . ?
Cu1 N1 1.9204(18) . ?
Cu1 N4 1.9126(18) . ?
Cu2 N9 1.9276(18) . ?
Cu2 N6 1.9169(19) . ?
Cu2 N8 1.9919(19) . ?
Cu2 N7 2.0004(19) . ?
N2 C9 1.371(3) . ?
N2 C8 1.321(3) . ?
O1 C10 1.228(3) . ?
O2 C12 1.233(3) . ?
N9 C35 1.402(3) . ?
N9 C34 1.354(3) . ?
O3 C32 1.239(3) . ?
N3 C21 1.369(3) . ?
N3 C20 1.325(3) . ?
N1 C1 1.400(3) . ?
N1 C10 1.349(3) . ?
N6 C32 1.343(3) . ?
N6 C31 1.405(3) . ?
N8 C43 1.371(3) . ?
N8 C42 1.318(3) . ?
N10 C34 1.417(3) . ?
N10 C32 1.402(3) . ?
N10 C33 1.475(3) . ?
N4 C13 1.405(3) . ?
N4 C12 1.339(3) . ?
N5 C10 1.416(3) . ?
N5 C12 1.417(3) . ?
N5 C11 1.471(3) . ?
O4 C34 1.220(3) . ?
N7 C30 1.367(3) . ?
N7 C29 1.330(3) . ?
C9 C5 1.413(3) . ?
C9 C1 1.427(3) . ?
C5 C4 1.408(3) . ?
C5 C6 1.410(4) . ?
C39 C43 1.414(3) . ?
C39 C40 1.408(3) . ?
C39 C38 1.412(3) . ?
C35 C43 1.428(3) . ?
C35 C36 1.383(3) . ?
C1 C2 1.390(3) . ?
O6 H6A 0.8499 . ?
O6 H6B 0.8500 . ?
C40 H40 0.9300 . ?
C40 C41 1.358(4) . ?
C4 H4 0.9300 . ?
C4 C3 1.365(4) . ?
C13 C21 1.426(3) . ?
C13 C14 1.376(3) . ?
C7 H7 0.9300 . ?
C7 C8 1.398(3) . ?
C7 C6 1.359(4) . ?
O5 H5A 0.8499 . ?
O5 H5B 0.8500 . ?
C2 H2 0.9300 . ?
C2 C3 1.401(4) . ?
C21 C17 1.415(3) . ?
C8 H8 0.9300 . ?
C38 H38 0.9300 . ?
C38 C37 1.359(4) . ?
C20 H20 0.9300 . ?
C20 C19 1.399(3) . ?
C41 H41 0.9300 . ?
C41 C42 1.402(3) . ?
C30 C31 1.419(3) . ?
C30 C26 1.415(3) . ?
C17 C16 1.409(4) . ?
C17 C18 1.408(4) . ?
C31 C23 1.376(3) . ?
C42 H42 0.9300 . ?
C6 H6 0.9300 . ?
C36 H36 0.9300 . ?
C36 C37 1.407(4) . ?
C37 H37 0.9300 . ?
C3 H3 0.9300 . ?
C14 H14 0.9300 . ?
C14 C15 1.415(3) . ?
C15 H15 0.9300 . ?
C15 C16 1.351(4) . ?
C16 H16 0.9300 . ?
C33 H33A 0.9600 . ?
C33 H33B 0.9600 . ?
C33 H33C 0.9600 . ?
C26 C27 1.404(4) . ?
C26 C25 1.411(4) . ?
C19 H19 0.9300 . ?
C19 C18 1.355(4) . ?
C18 H18 0.9300 . ?
C11 H11A 0.9600 . ?
C11 H11B 0.9600 . ?
C11 H11C 0.9600 . ?
C29 H29 0.9300 . ?
C29 C28 1.393(4) . ?
C23 H23 0.9300 . ?
C23 C24 1.409(4) . ?
C27 H27 0.9300 . ?
C27 C28 1.362(4) . ?
C28 H28 0.9300 . ?
C25 H25 0.9300 . ?
C25 C24 1.344(5) . ?
C24 H24 0.9300 . ?
